data_4109192
loop_
_publ_author_name
'Qingwei Yao'
'Mark Zabawa'
'Joyce Woo'
'Chong Zheng'

_publ_section_title
;
 Carbocyclic Carbene Ligands Derived from Aromatic Nitrones: Formation and
 Catalytic Activity of Their Pd(II) Complexes
;
_journal_name_full 'Journal of the American Chemical Society'
_journal_page_first 3088
_journal_page_last 3089
_journal_paper_doi 10.1021/ja0701659
_journal_volume 129
_journal_year 2007
_chemical_formula_sum 'C36 H48 N2 O10 Pd2'
_chemical_formula_weight 881.56
_chemical_name_systematic
; 
 ? 
;
_space_group_IT_number 15
_symmetry_cell_setting monoclinic
_symmetry_space_group_name_Hall '-C 2yc'
_symmetry_space_group_name_H-M 'C 1 2/c 1'
_atom_sites_solution_hydrogens geom
_atom_sites_solution_primary direct
_atom_sites_solution_secondary difmap
_audit_creation_method SHELXL-97
_cell_angle_alpha 90.00
_cell_angle_beta 103.380(2)
_cell_angle_gamma 90.00
_cell_formula_units_Z 4
_cell_length_a 13.1473(12)
_cell_length_b 14.4545(14)
_cell_length_c 20.3119(19)
_cell_measurement_reflns_used 503
_cell_measurement_temperature 203(2)
_cell_measurement_theta_max 14
_cell_measurement_theta_min -14
_cell_volume 3755.3(6)
_computing_cell_refinement 'SMART and SAINT (Bruker, 1999)'
_computing_data_collection 'SMART (Bruker, 1999)'
_computing_data_reduction 'SAINT (Bruker, 1999)'
_computing_molecular_graphics 'SHELXTL (Sheldrick, 1997)'
_computing_publication_material 'SHELXTL (Sheldrick, 1997)'
_computing_structure_refinement 'SHELXTL (Sheldrick, 1997)'
_computing_structure_solution 'SIR97 (Altomare et al., 1999)'
_diffrn_ambient_temperature 203(2)
_diffrn_detector_area_resol_mean 0
_diffrn_measured_fraction_theta_full 1.000
_diffrn_measured_fraction_theta_max 1.000
_diffrn_measurement_device_type 'Siemens SMART CCD  PLATFORM'
_diffrn_measurement_method '\w scans'
_diffrn_radiation_monochromator graphite
_diffrn_radiation_source 'fine-focus sealed tube'
_diffrn_radiation_type MoK\a
_diffrn_radiation_wavelength 0.71073
_diffrn_reflns_av_R_equivalents 0.0220
_diffrn_reflns_av_sigmaI/netI 0.0174
_diffrn_reflns_limit_h_max 15
_diffrn_reflns_limit_h_min -15
_diffrn_reflns_limit_k_max 17
_diffrn_reflns_limit_k_min -17
_diffrn_reflns_limit_l_max 24
_diffrn_reflns_limit_l_min -24
_diffrn_reflns_number 13849
_diffrn_reflns_theta_full 25.00
_diffrn_reflns_theta_max 25.00
_diffrn_reflns_theta_min 2.06
_diffrn_standards_decay_% 0
_diffrn_standards_interval_count 0
_diffrn_standards_interval_time 0
_diffrn_standards_number 0
_exptl_absorpt_coefficient_mu 1.015
_exptl_absorpt_correction_T_max 1.000
_exptl_absorpt_correction_T_min 0.673914
_exptl_absorpt_correction_type multi-scan
_exptl_absorpt_process_details 'SADABS (Sheldrick, 2000)'
_exptl_crystal_colour orange
_exptl_crystal_density_diffrn 1.559
_exptl_crystal_description fragment
_exptl_crystal_F_000 1800
_exptl_crystal_size_max 0.12
_exptl_crystal_size_mid 0.10
_exptl_crystal_size_min 0.08
_refine_diff_density_max 0.286
_refine_diff_density_min -0.241
_refine_diff_density_rms 0.053
_refine_ls_extinction_method none
_refine_ls_goodness_of_fit_ref 1.413
_refine_ls_hydrogen_treatment constr
_refine_ls_matrix_type full
_refine_ls_number_parameters 233
_refine_ls_number_reflns 3311
_refine_ls_number_restraints 0
_refine_ls_restrained_S_all 1.413
_refine_ls_R_factor_all 0.0313
_refine_ls_R_factor_gt 0.0302
_refine_ls_shift/su_max 0.041
_refine_ls_shift/su_mean 0.001
_refine_ls_structure_factor_coef Fsqd
_refine_ls_weighting_details 'calc w=1/[\s^2^(Fo^2^)+(0.0104P)^2^+7.3645P] where P=(Fo^2^+2Fc^2^)/3'
_refine_ls_weighting_scheme calc
_refine_ls_wR_factor_gt 0.0628
_refine_ls_wR_factor_ref 0.0632
_reflns_number_gt 3256
_reflns_number_total 3311
_reflns_threshold_expression >2sigma(I)
_cod_data_source_file ja0701659si20070109_035347.cif
_cod_data_source_block yao29
_cod_original_sg_symbol_H-M 'C 2/c'
_cod_database_code 4109192

loop_
_symmetry_equiv_pos_as_xyz
'x, y, z'
'-x, y, -z+1/2'
'x+1/2, y+1/2, z'
'-x+1/2, y+1/2, -z+1/2'
'-x, -y, -z'
'x, -y, z-1/2'
'-x+1/2, -y+1/2, -z'
'x+1/2, -y+1/2, z-1/2'

loop_
_atom_site_label
_atom_site_type_symbol
_atom_site_fract_x
_atom_site_fract_y
_atom_site_fract_z
_atom_site_U_iso_or_equiv
_atom_site_adp_type
_atom_site_occupancy
_atom_site_symmetry_multiplicity
_atom_site_calc_flag
_atom_site_refinement_flags
Pd Pd 0.392969(17) 0.193591(15) 0.264120(11) 0.02915(8) Uani 1 1 d .
C1 C 0.3849(2) 0.2892(2) 0.33029(14) 0.0296(6) Uani 1 1 d .
C2 C 0.3873(2) 0.2667(2) 0.39769(14) 0.0323(6) Uani 1 1 d .
H2 H 0.3911 0.2044 0.4113 0.039 Uiso 1 1 calc R
C3 C 0.3839(2) 0.3357(2) 0.44419(15) 0.0336(7) Uani 1 1 d .
C4 C 0.3817(2) 0.4288(2) 0.42610(15) 0.0350(7) Uani 1 1 d .
H4 H 0.3817 0.4751 0.4586 0.042 Uiso 1 1 calc R
C5 C 0.3794(2) 0.4522(2) 0.36034(15) 0.0329(7) Uani 1 1 d .
C6 C 0.3767(2) 0.3825(2) 0.31043(14) 0.0293(6) Uani 1 1 d .
C7 C 0.3554(2) 0.4144(2) 0.24168(14) 0.0324(6) Uani 1 1 d .
H7 H 0.3629 0.4782 0.2353 0.039 Uiso 1 1 calc R
N8 N 0.32701(19) 0.36478(16) 0.18759(12) 0.0314(5) Uani 1 1 d .
O9 O 0.31909(17) 0.27295(14) 0.18786(10) 0.0374(5) Uani 1 1 d .
O11 O 0.45805(17) 0.10395(14) 0.33952(10) 0.0377(5) Uani 1 1 d .
C12 C 0.5504(2) 0.0732(2) 0.34761(15) 0.0339(7) Uani 1 1 d .
O12 O 0.38675(16) 0.08968(14) 0.18814(11) 0.0386(5) Uani 1 1 d .
C13 C 0.5857(3) 0.0082(3) 0.40677(17) 0.0494(9) Uani 1 1 d .
H13A H 0.5453 0.0197 0.4403 0.074 Uiso 1 1 calc R
H13B H 0.6593 0.0183 0.4269 0.074 Uiso 1 1 calc R
H13C H 0.5752 -0.0553 0.3911 0.074 Uiso 1 1 calc R
C21 C 0.0000 0.3728(4) 0.2500 0.0581(15) Uani 1 2 d S
H21 H 0.0000 0.4379 0.2500 0.070 Uiso 1 2 calc SR
C22 C 0.0923(3) 0.3252(3) 0.26881(18) 0.0547(10) Uani 1 1 d .
H22 H 0.1558 0.3575 0.2821 0.066 Uiso 1 1 calc R
C23 C 0.0918(3) 0.2310(3) 0.2682(2) 0.0578(10) Uani 1 1 d .
H23 H 0.1551 0.1982 0.2805 0.069 Uiso 1 1 calc R
C24 C 0.0000 0.1845(4) 0.2500 0.0614(15) Uani 1 2 d S
H24 H 0.0000 0.1195 0.2500 0.074 Uiso 1 2 calc SR
O31 O 0.38440(19) 0.32059(15) 0.51070(10) 0.0437(5) Uani 1 1 d .
C32 C 0.3923(3) 0.2275(3) 0.53437(17) 0.0518(9) Uani 1 1 d .
H32A H 0.3332 0.1922 0.5093 0.078 Uiso 1 1 calc R
H32B H 0.3925 0.2266 0.5821 0.078 Uiso 1 1 calc R
H32C H 0.4567 0.2004 0.5277 0.078 Uiso 1 1 calc R
O51 O 0.37895(19) 0.54076(14) 0.33762(11) 0.0427(5) Uani 1 1 d .
C52 C 0.3695(3) 0.6141(2) 0.38288(17) 0.0471(8) Uani 1 1 d .
H52A H 0.3052 0.6066 0.3980 0.071 Uiso 1 1 calc R
H52B H 0.3682 0.6729 0.3597 0.071 Uiso 1 1 calc R
H52C H 0.4286 0.6126 0.4216 0.071 Uiso 1 1 calc R
C81 C 0.2863(2) 0.4035(2) 0.11751(15) 0.0370(7) Uani 1 1 d .
C82 C 0.3394(3) 0.3517(3) 0.06994(17) 0.0554(10) Uani 1 1 d .
H82A H 0.4143 0.3621 0.0833 0.083 Uiso 1 1 calc R
H82B H 0.3129 0.3738 0.0241 0.083 Uiso 1 1 calc R
H82C H 0.3251 0.2861 0.0720 0.083 Uiso 1 1 calc R
C83 C 0.1701(3) 0.3869(3) 0.10082(19) 0.0628(12) Uani 1 1 d .
H83A H 0.1566 0.3209 0.0995 0.094 Uiso 1 1 calc R
H83B H 0.1390 0.4138 0.0571 0.094 Uiso 1 1 calc R
H83C H 0.1399 0.4153 0.1352 0.094 Uiso 1 1 calc R
C84 C 0.3092(4) 0.5066(3) 0.11572(19) 0.0682(12) Uani 1 1 d .
H84A H 0.2723 0.5393 0.1448 0.102 Uiso 1 1 calc R
H84B H 0.2862 0.5292 0.0697 0.102 Uiso 1 1 calc R
H84C H 0.3838 0.5169 0.1315 0.102 Uiso 1 1 calc R

loop_
_atom_site_aniso_label
_atom_site_aniso_U_11
_atom_site_aniso_U_22
_atom_site_aniso_U_33
_atom_site_aniso_U_23
_atom_site_aniso_U_13
_atom_site_aniso_U_12
Pd 0.03054(13) 0.02635(13) 0.02989(13) -0.00025(9) 0.00563(9) 0.00227(9)
C1 0.0232(14) 0.0325(16) 0.0324(15) 0.0017(12) 0.0050(12) 0.0000(12)
C2 0.0316(16) 0.0328(16) 0.0325(16) 0.0029(13) 0.0073(13) 0.0003(13)
C3 0.0286(15) 0.0424(17) 0.0301(15) 0.0012(13) 0.0075(12) 0.0013(13)
C4 0.0363(16) 0.0352(16) 0.0338(16) -0.0060(13) 0.0086(13) 0.0013(13)
C5 0.0325(16) 0.0286(15) 0.0376(17) -0.0012(13) 0.0086(13) 0.0008(12)
C6 0.0280(15) 0.0312(15) 0.0287(15) 0.0001(12) 0.0061(12) -0.0009(12)
C7 0.0339(16) 0.0300(15) 0.0329(16) 0.0005(13) 0.0070(13) -0.0002(13)
N8 0.0332(13) 0.0282(13) 0.0324(13) 0.0040(10) 0.0070(11) 0.0022(10)
O9 0.0445(13) 0.0287(11) 0.0340(11) -0.0001(9) -0.0013(10) 0.0026(9)
O11 0.0426(13) 0.0342(12) 0.0372(12) 0.0056(9) 0.0107(10) 0.0057(10)
C12 0.0409(18) 0.0251(15) 0.0325(16) -0.0022(12) 0.0016(14) -0.0048(13)
O12 0.0373(12) 0.0343(12) 0.0425(12) -0.0082(10) 0.0058(10) 0.0019(10)
C13 0.053(2) 0.048(2) 0.0442(19) 0.0157(16) 0.0040(16) 0.0021(17)
C21 0.087(4) 0.039(3) 0.045(3) 0.000 0.011(3) 0.000
C22 0.045(2) 0.072(3) 0.047(2) 0.0027(19) 0.0089(17) -0.018(2)
C23 0.045(2) 0.067(3) 0.064(3) 0.009(2) 0.0170(19) 0.016(2)
C24 0.068(4) 0.043(3) 0.077(4) 0.000 0.027(3) 0.000
O31 0.0589(15) 0.0434(13) 0.0306(11) 0.0024(10) 0.0138(10) 0.0039(11)
C32 0.068(3) 0.051(2) 0.0376(19) 0.0113(16) 0.0148(17) 0.0052(18)
O51 0.0646(16) 0.0264(11) 0.0383(12) -0.0017(9) 0.0144(11) -0.0013(10)
C52 0.062(2) 0.0306(17) 0.047(2) -0.0072(15) 0.0092(17) 0.0017(16)
C81 0.0392(17) 0.0416(18) 0.0289(15) 0.0072(13) 0.0050(13) 0.0023(14)
C82 0.057(2) 0.077(3) 0.0336(18) 0.0028(18) 0.0133(16) 0.012(2)
C83 0.038(2) 0.095(3) 0.053(2) 0.035(2) 0.0050(17) 0.008(2)
C84 0.114(4) 0.044(2) 0.042(2) 0.0125(17) 0.010(2) -0.010(2)

loop_
_atom_type_symbol
_atom_type_description
_atom_type_scat_dispersion_real
_atom_type_scat_dispersion_imag
_atom_type_scat_source
C C 0.0033 0.0016 'International Tables Vol C Tables 4.2.6.8 and 6.1.1.4'
N N 0.0061 0.0033 'International Tables Vol C Tables 4.2.6.8 and 6.1.1.4'
O O 0.0106 0.0060 'International Tables Vol C Tables 4.2.6.8 and 6.1.1.4'
Pd Pd -0.9988 1.0072 'International Tables Vol C Tables 4.2.6.8 and 6.1.1.4'
H H 0.0000 0.0000 'International Tables Vol C Tables 4.2.6.8 and 6.1.1.4'

loop_
_geom_angle_atom_site_label_1
_geom_angle_atom_site_label_2
_geom_angle_atom_site_label_3
_geom_angle
_geom_angle_site_symmetry_1
_geom_angle_site_symmetry_3
C1 Pd O9 91.92(10) . .
C1 Pd O11 90.74(10) . .
O9 Pd O11 174.86(9) . .
C1 Pd O12 174.79(10) . .
O9 Pd O12 85.01(8) . .
O11 Pd O12 92.01(8) . .
C1 Pd Pd 109.58(8) . 2_655
O9 Pd Pd 99.30(7) . 2_655
O11 Pd Pd 83.94(6) . 2_655
O12 Pd Pd 75.12(6) . 2_655
C2 C1 C6 119.1(3) . .
C2 C1 Pd 121.2(2) . .
C6 C1 Pd 119.7(2) . .
C3 C2 C1 120.2(3) . .
O31 C3 C2 124.5(3) . .
O31 C3 C4 114.2(3) . .
C2 C3 C4 121.3(3) . .
C5 C4 C3 119.3(3) . .
O51 C5 C4 124.1(3) . .
O51 C5 C6 115.3(3) . .
C4 C5 C6 120.7(3) . .
C1 C6 C5 119.2(3) . .
C1 C6 C7 124.9(3) . .
C5 C6 C7 115.6(3) . .
N8 C7 C6 127.0(3) . .
C7 N8 O9 123.9(2) . .
C7 N8 C81 124.5(3) . .
O9 N8 C81 111.3(2) . .
N8 O9 Pd 123.58(17) . .
C12 O11 Pd 122.92(19) . .
O12 C12 O11 127.1(3) 2_655 .
O12 C12 C13 117.4(3) 2_655 .
O11 C12 C13 115.5(3) . .
C12 O12 Pd 129.5(2) 2_655 .
C22 C21 C22 119.7(5) 2 .
C23 C22 C21 119.8(4) . .
C24 C23 C22 120.0(4) . .
C23 C24 C23 120.6(5) . 2
C3 O31 C32 117.9(2) . .
C5 O51 C52 118.3(2) . .
C83 C81 N8 105.9(2) . .
C83 C81 C82 111.8(3) . .
N8 C81 C82 107.7(3) . .
C83 C81 C84 110.3(3) . .
N8 C81 C84 110.9(3) . .
C82 C81 C84 110.2(3) . .

loop_
_geom_bond_atom_site_label_1
_geom_bond_atom_site_label_2
_geom_bond_distance
_geom_bond_site_symmetry_2
Pd C1 1.948(3) .
Pd O9 1.991(2) .
Pd O11 2.037(2) .
Pd O12 2.142(2) .
Pd Pd 2.9995(5) 2_655
C1 C2 1.400(4) .
C1 C6 1.405(4) .
C2 C3 1.382(4) .
C3 O31 1.367(3) .
C3 C4 1.393(4) .
C4 C5 1.372(4) .
C5 O51 1.360(3) .
C5 C6 1.424(4) .
C6 C7 1.435(4) .
C7 N8 1.293(4) .
N8 O9 1.331(3) .
N8 C81 1.508(4) .
O11 C12 1.267(4) .
C12 O12 1.243(4) 2_655
C12 C13 1.512(4) .
O12 C12 1.243(4) 2_655
C21 C22 1.371(5) 2
C21 C22 1.371(5) .
C22 C23 1.362(6) .
C23 C24 1.356(5) .
C24 C23 1.356(5) 2
O31 C32 1.425(4) .
O51 C52 1.428(4) .
C81 C83 1.505(5) .
C81 C82 1.514(5) .
C81 C84 1.522(5) .
